data_4509554
loop_
_publ_author_name
'Nyman, May'
'Rodriguez, Mark A.'
'Anderson, Travis M.'
'Ingersoll, David'

_publ_section_title
;
 Two Structures Toward Understanding Evolution from
 Surfactant-Polyoxometalate Lamellae to Surfactant-Encapsulated
 Polyoxometalates
;
_journal_issue 8
_journal_name_full 'Crystal Growth &amp; Design'
_journal_page_first 3590
_journal_paper_doi 10.1021/cg9003356
_journal_volume 9
_journal_year 2009
_chemical_formula_moiety
;
2(C19 H42 N), C19 H37 N, Mo12 O40 
Si, C19 H21 N, 2(C2 H3 N)
;
_chemical_formula_sum 'C80 H178 Mo12 N6 O40 Si'
_chemical_formula_weight 3043.65
_chemical_name_systematic
; 
 ? 
;
_space_group_IT_number 4
_symmetry_cell_setting monoclinic
_symmetry_space_group_name_Hall 'P 2yb'
_symmetry_space_group_name_H-M 'P 1 21 1'
_atom_sites_solution_hydrogens geom
_atom_sites_solution_primary direct
_atom_sites_solution_secondary difmap
_audit_creation_method SHELXL-97
_cell_angle_alpha 90.00
_cell_angle_beta 93.394(4)
_cell_angle_gamma 90.00
_cell_formula_units_Z 2
_cell_length_a 12.636(2)
_cell_length_b 20.577(4)
_cell_length_c 22.364(4)
_cell_measurement_reflns_used 200
_cell_measurement_temperature 173(2)
_cell_measurement_theta_max 25.00
_cell_measurement_theta_min 0.9
_cell_volume 5804.7(18)
_computing_structure_refinement 'SHELXL-97 (Sheldrick, 1997)'
_computing_structure_solution 'SHELXS-97 (Sheldrick, 1990)'
_diffrn_ambient_temperature 173(2)
_diffrn_measured_fraction_theta_full 0.999
_diffrn_measured_fraction_theta_max 0.999
_diffrn_measurement_device_type 'area detector'
_diffrn_measurement_method 'omega and phi scans'
_diffrn_radiation_monochromator graphite
_diffrn_radiation_source 'fine-focus sealed tube'
_diffrn_radiation_type MoK\a
_diffrn_radiation_wavelength 0.71073
_diffrn_reflns_av_R_equivalents 0.0497
_diffrn_reflns_av_sigmaI/netI 0.0842
_diffrn_reflns_limit_h_max 15
_diffrn_reflns_limit_h_min -15
_diffrn_reflns_limit_k_max 24
_diffrn_reflns_limit_k_min -24
_diffrn_reflns_limit_l_max 26
_diffrn_reflns_limit_l_min -26
_diffrn_reflns_number 41642
_diffrn_reflns_theta_full 25.00
_diffrn_reflns_theta_max 25.00
_diffrn_reflns_theta_min 1.35
_exptl_absorpt_coefficient_mu 1.335
_exptl_absorpt_correction_T_max 0.75
_exptl_absorpt_correction_T_min 0.6
_exptl_absorpt_correction_type empirical
_exptl_absorpt_process_details 'SADABS v2.03'
_exptl_crystal_colour colorless?
_exptl_crystal_density_diffrn 1.741
_exptl_crystal_density_meas ?
_exptl_crystal_density_method 'not measured'
_exptl_crystal_description irregular
_exptl_crystal_F_000 3076
_exptl_crystal_size_max 0.4
_exptl_crystal_size_mid 0.3
_exptl_crystal_size_min 0.29
_refine_diff_density_max 1.746
_refine_diff_density_min -1.089
_refine_diff_density_rms 0.140
_refine_ls_abs_structure_details 'Flack H D (1983), Acta Cryst. A39, 876-881'
_refine_ls_abs_structure_Flack 0.51(6)
_refine_ls_extinction_method none
_refine_ls_goodness_of_fit_ref 1.042
_refine_ls_hydrogen_treatment constr
_refine_ls_matrix_type full
_refine_ls_number_parameters 851
_refine_ls_number_reflns 20115
_refine_ls_number_restraints 255
_refine_ls_restrained_S_all 1.195
_refine_ls_R_factor_all 0.0939
_refine_ls_R_factor_gt 0.0681
_refine_ls_shift/su_max 0.062
_refine_ls_shift/su_mean 0.005
_refine_ls_structure_factor_coef Fsqd
_refine_ls_weighting_details 'calc w=1/[\s^2^(Fo^2^)+(0.0634P)^2^+16.1901P] where P=(Fo^2^+2Fc^2^)/3'
_refine_ls_weighting_scheme calc
_refine_ls_wR_factor_gt 0.1430
_refine_ls_wR_factor_ref 0.1590
_reflns_number_gt 15332
_reflns_number_total 20115
_reflns_threshold_expression >2sigma(I)
_cod_data_source_file cg9003356sup2.cif
_cod_data_source_block 8my012s
_cod_depositor_comments
;
The following automatic conversions were performed:

'_exptl_crystal_density_meas' value 'not measured' was changed to '?'
- the value is perceived as not measured.

Automatic conversion script
Id: cif_fix_values 3008 2015-01-20 13:52:24Z robertas 
;
_cod_original_cell_volume 5804.8(18)
_cod_original_sg_symbol_H-M 'P 21'
_cod_database_code 4509554

loop_
_symmetry_equiv_pos_as_xyz
'x, y, z'
'-x, y+1/2, -z'

loop_
_atom_site_label
_atom_site_type_symbol
_atom_site_fract_x
_atom_site_fract_y
_atom_site_fract_z
_atom_site_U_iso_or_equiv
_atom_site_adp_type
_atom_site_occupancy
_atom_site_symmetry_multiplicity
_atom_site_calc_flag
_atom_site_refinement_flags
Si1 Si 0.2443(3) 0.79247(19) 0.0072(2) 0.0333(8) Uani 1 1 d .
Mo1 Mo 0.17943(9) 0.69238(6) 0.13048(6) 0.0387(3) Uani 1 1 d .
Mo2 Mo 0.29984(10) 0.86741(6) 0.14826(6) 0.0444(3) Uani 1 1 d .
Mo3 Mo 0.02404(10) 0.83987(7) 0.09011(7) 0.0492(4) Uani 1 1 d .
Mo4 Mo 0.39267(9) 0.65431(6) 0.05618(7) 0.0418(3) Uani 1 1 d .
Mo5 Mo 0.50337(10) 0.82373(6) 0.06624(8) 0.0582(5) Uani 1 1 d .
Mo6 Mo 0.35216(10) 0.95030(6) 0.02639(6) 0.0439(3) Uani 1 1 d .
Mo7 Mo 0.07579(10) 0.92442(6) -0.03024(7) 0.0473(4) Uani 1 1 d .
Mo8 Mo -0.02364(10) 0.77385(6) -0.04438(7) 0.0472(4) Uani 1 1 d .
Mo9 Mo 0.14920(9) 0.63174(5) -0.00802(6) 0.0336(3) Uani 1 1 d .
Mo10 Mo 0.31489(11) 0.87652(6) -0.12445(6) 0.0450(3) Uani 1 1 d .
Mo11 Mo 0.20335(13) 0.73044(6) -0.14012(6) 0.0519(4) Uani 1 1 d .
Mo12 Mo 0.45210(11) 0.74285(7) -0.08053(7) 0.0555(4) Uani 1 1 d .
O1 O 0.2878(6) 0.7882(4) -0.0599(4) 0.033(2) Uani 1 1 d .
O2 O 0.2428(6) 0.7193(4) 0.0356(4) 0.030(2) Uani 1 1 d .
O3 O 0.3209(6) 0.8403(4) 0.0481(4) 0.032(2) Uani 1 1 d .
O4 O 0.1240(7) 0.8225(4) 0.0054(4) 0.036(2) Uani 1 1 d .
O5 O 0.0770(7) 0.7547(5) 0.1139(4) 0.042(2) Uani 1 1 d .
O6 O 0.2774(7) 0.7693(4) 0.1570(4) 0.038(2) Uani 1 1 d .
O7 O 0.1542(7) 0.8724(5) 0.1270(4) 0.045(2) Uani 1 1 d .
O8 O 0.3021(9) 0.8901(5) 0.2206(5) 0.058(3) Uani 1 1 d .
O9 O -0.0639(8) 0.8525(6) 0.1414(5) 0.065(3) Uani 1 1 d .
O10 O 0.1475(8) 0.6667(5) 0.1969(5) 0.056(3) Uani 1 1 d .
O11 O 0.1213(6) 0.6302(5) 0.0792(4) 0.040(2) Uani 1 1 d .
O12 O 0.3197(7) 0.6500(4) 0.1258(4) 0.042(2) Uani 1 1 d .
O13 O 0.4485(7) 0.8396(5) 0.1434(5) 0.053(3) Uani 1 1 d .
O14 O 0.3303(7) 0.9465(4) 0.1111(5) 0.050(3) Uani 1 1 d .
O15 O 0.0061(7) 0.9166(4) 0.0412(4) 0.043(2) Uani 1 1 d .
O16 O -0.0693(7) 0.7943(5) 0.0297(5) 0.049(3) Uani 1 1 d .
O17 O 0.0372(6) 0.6930(4) -0.0181(4) 0.038(2) Uani 1 1 d .
O18 O 0.2871(6) 0.5988(4) 0.0165(4) 0.034(2) Uani 1 1 d .
O19 O 0.4592(7) 0.7326(4) 0.0793(5) 0.045(2) Uani 1 1 d .
O20 O 0.4917(7) 0.9115(5) 0.0454(6) 0.059(3) Uani 1 1 d .
O21 O 0.2019(7) 0.9537(4) 0.0070(4) 0.041(2) Uani 1 1 d .
O22 O -0.0221(8) 0.8623(5) -0.0708(4) 0.048(3) Uani 1 1 d .
O23 O 0.0906(7) 0.5624(5) -0.0282(5) 0.049(3) Uani 1 1 d .
O24 O 0.4894(7) 0.6000(5) 0.0721(5) 0.053(3) Uani 1 1 d .
O25 O 0.6333(8) 0.8191(5) 0.0865(7) 0.080(4) Uani 1 1 d .
O26 O 0.3878(8) 1.0282(4) 0.0221(5) 0.056(3) Uani 1 1 d .
O27 O 0.0242(8) 0.9925(5) -0.0591(5) 0.054(3) Uani 1 1 d .
O28 O -0.1356(8) 0.7486(5) -0.0816(5) 0.061(3) Uani 1 1 d .
O29 O 0.1961(7) 0.6598(4) -0.0805(4) 0.037(2) Uani 1 1 d .
O30 O 0.4283(6) 0.6796(4) -0.0247(4) 0.041(2) Uani 1 1 d .
O31 O 0.5030(7) 0.7971(5) -0.0146(6) 0.057(3) Uani 1 1 d .
O32 O 0.0769(8) 0.7610(5) -0.1113(5) 0.050(3) Uani 1 1 d .
O33 O 0.3622(8) 0.9213(5) -0.0552(5) 0.053(3) Uani 1 1 d .
O34 O 0.1644(9) 0.8995(5) -0.1001(5) 0.055(3) Uani 1 1 d .
O35 O 0.3540(8) 0.7078(4) -0.1389(4) 0.048(3) Uani 1 1 d .
O36 O 0.4355(8) 0.8271(5) -0.1276(5) 0.052(3) Uani 1 1 d .
O37 O 0.2371(10) 0.8110(5) -0.1718(5) 0.057(3) Uani 1 1 d .
O38 O 0.5640(9) 0.7205(5) -0.1087(6) 0.070(3) Uani 1 1 d .
O39 O 0.3325(10) 0.9337(5) -0.1779(5) 0.069(3) Uani 1 1 d .
O40 O 0.1645(10) 0.6901(5) -0.2014(5) 0.065(3) Uani 1 1 d .
N1 N 0.6858(9) 1.0039(6) 0.1538(5) 0.044(3) Uiso 1 1 d D
N2 N -0.1775(10) 0.5893(6) 0.8315(6) 0.058(4) Uiso 1 1 d D
N3 N -0.3031(10) -0.0667(6) 0.8938(5) 0.048(3) Uiso 1 1 d D
N4 N 0.2190(9) 0.1394(6) 0.9077(5) 0.049(3) Uiso 1 1 d D
N5 N 0.5112(14) 0.6266(10) 0.7557(8) 0.097(6) Uiso 1 1 d .
N6 N 0.0247(19) 0.9437(13) 0.2600(10) 0.130(8) Uiso 1 1 d .
C1 C 0.6170(14) 1.0439(8) 0.1133(7) 0.058(4) Uiso 1 1 d .
H1A H 0.5756 1.0737 0.1369 0.087 Uiso 1 1 calc R
H1B H 0.5689 1.0157 0.0891 0.087 Uiso 1 1 calc R
H1C H 0.6608 1.0690 0.0869 0.087 Uiso 1 1 calc R
C2 C 0.7436(15) 0.9589(9) 0.1151(8) 0.072(5) Uiso 1 1 d .
H2A H 0.6941 0.9407 0.0842 0.109 Uiso 1 1 calc R
H2B H 0.7753 0.9237 0.1396 0.109 Uiso 1 1 calc R
H2C H 0.7997 0.9828 0.0961 0.109 Uiso 1 1 calc R
C3 C 0.7577(14) 1.0494(8) 0.1880(8) 0.064(5) Uiso 1 1 d .
H3A H 0.7884 1.0800 0.1604 0.095 Uiso 1 1 calc R
H3B H 0.8146 1.0248 0.2094 0.095 Uiso 1 1 calc R
H3C H 0.7175 1.0734 0.2170 0.095 Uiso 1 1 calc R
C4 C 0.6078(15) 0.9726(10) 0.1948(9) 0.084(6) Uiso 1 1 d D
H4A H 0.5608 1.0072 0.2088 0.100 Uiso 1 1 calc R
H4B H 0.5628 0.9420 0.1704 0.100 Uiso 1 1 calc R
C5 C 0.649(2) 0.9399(17) 0.2439(13) 0.154(11) Uiso 1 1 d .
H5A H 0.6984 0.9687 0.2674 0.185 Uiso 1 1 calc R
H5B H 0.6898 0.9019 0.2307 0.185 Uiso 1 1 calc R
C6 C 0.5557(19) 0.9151(13) 0.2862(11) 0.113(8) Uiso 1 1 d .
H6A H 0.5156 0.8817 0.2625 0.136 Uiso 1 1 calc R
H6B H 0.5927 0.8919 0.3201 0.136 Uiso 1 1 calc R
C7 C 0.4784(16) 0.9543(10) 0.3119(9) 0.083(6) Uiso 1 1 d .
H7A H 0.4320 0.9736 0.2794 0.100 Uiso 1 1 calc R
H7B H 0.5144 0.9903 0.3343 0.100 Uiso 1 1 calc R
C8 C 0.4075(16) 0.9158(10) 0.3557(9) 0.085(6) Uiso 1 1 d .
H8A H 0.3791 0.8766 0.3348 0.102 Uiso 1 1 calc R
H8B H 0.4529 0.9011 0.3907 0.102 Uiso 1 1 calc R
C9 C 0.3150(17) 0.9545(11) 0.3783(10) 0.094(7) Uiso 1 1 d .
H9A H 0.2703 0.9700 0.3433 0.112 Uiso 1 1 calc R
H9B H 0.3434 0.9932 0.4000 0.112 Uiso 1 1 calc R
C10 C 0.2426(15) 0.9151(10) 0.4212(9) 0.079(6) Uiso 1 1 d .
H10A H 0.2186 0.8747 0.4005 0.094 Uiso 1 1 calc R
H10B H 0.2863 0.9023 0.4575 0.094 Uiso 1 1 calc R
C11 C 0.1485(17) 0.9504(11) 0.4401(10) 0.093(7) Uiso 1 1 d .
H11A H 0.1023 0.9610 0.4041 0.112 Uiso 1 1 calc R
H11B H 0.1718 0.9919 0.4589 0.112 Uiso 1 1 calc R
C12 C 0.0852(16) 0.9137(10) 0.4829(9) 0.083(6) Uiso 1 1 d .
H12A H 0.0632 0.8721 0.4637 0.100 Uiso 1 1 calc R
H12B H 0.1323 0.9031 0.5185 0.100 Uiso 1 1 calc R
C13 C -0.0102(18) 0.9457(11) 0.5037(10) 0.096(7) Uiso 1 1 d .
H13A H -0.0589 0.9547 0.4684 0.115 Uiso 1 1 calc R
H13B H 0.0111 0.9881 0.5216 0.115 Uiso 1 1 calc R
C14 C -0.0704(16) 0.9085(11) 0.5487(10) 0.089(6) Uiso 1 1 d .
H14A H -0.0927 0.8665 0.5304 0.107 Uiso 1 1 calc R
H14B H -0.0210 0.8986 0.5835 0.107 Uiso 1 1 calc R
C15 C -0.1635(17) 0.9398(11) 0.5707(10) 0.094(7) Uiso 1 1 d .
H15A H -0.2115 0.9509 0.5356 0.113 Uiso 1 1 calc R
H15B H -0.1405 0.9812 0.5899 0.113 Uiso 1 1 calc R
C16 C -0.2291(17) 0.9025(11) 0.6155(10) 0.091(6) Uiso 1 1 d .
H16A H -0.2493 0.8603 0.5969 0.109 Uiso 1 1 calc R
H16B H -0.1814 0.8928 0.6511 0.109 Uiso 1 1 calc R
C17 C -0.3267(17) 0.9318(11) 0.6373(10) 0.095(7) Uiso 1 1 d .
H17A H -0.3079 0.9745 0.6554 0.114 Uiso 1 1 calc R
H17B H -0.3764 0.9401 0.6022 0.114 Uiso 1 1 calc R
C18 C -0.3826(18) 0.8941(12) 0.6809(10) 0.102(7) Uiso 1 1 d .
H18A H -0.3322 0.8841 0.7152 0.123 Uiso 1 1 calc R
H18B H -0.4047 0.8523 0.6621 0.123 Uiso 1 1 calc R
C19 C -0.479(2) 0.9258(13) 0.7045(11) 0.127(9) Uiso 1 1 d .
H19A H -0.4746 0.9729 0.6987 0.191 Uiso 1 1 calc R
H19B H -0.4813 0.9162 0.7474 0.191 Uiso 1 1 calc R
H19C H -0.5426 0.9089 0.6830 0.191 Uiso 1 1 calc R
C20 C -0.1066(16) 0.5427(9) 0.8669(9) 0.077(6) Uiso 1 1 d .
H20A H -0.0802 0.5635 0.9043 0.116 Uiso 1 1 calc R
H20B H -0.0466 0.5307 0.8434 0.116 Uiso 1 1 calc R
H20C H -0.1469 0.5037 0.8762 0.116 Uiso 1 1 calc R
C21 C -0.2636(14) 0.6124(10) 0.8673(8) 0.076(5) Uiso 1 1 d .
H21A H -0.3064 0.5753 0.8791 0.115 Uiso 1 1 calc R
H21B H -0.3083 0.6428 0.8434 0.115 Uiso 1 1 calc R
H21C H -0.2335 0.6345 0.9032 0.115 Uiso 1 1 calc R
C22 C -0.2274(16) 0.5530(10) 0.7774(9) 0.082(6) Uiso 1 1 d .
H22A H -0.2692 0.5163 0.7911 0.123 Uiso 1 1 calc R
H22B H -0.1714 0.5368 0.7528 0.123 Uiso 1 1 calc R
H22C H -0.2737 0.5826 0.7535 0.123 Uiso 1 1 calc R
C23 C -0.1155(13) 0.6468(8) 0.8097(8) 0.068(5) Uiso 1 1 d D
H23A H -0.0741 0.6652 0.8447 0.082 Uiso 1 1 calc R
H23B H -0.0640 0.6302 0.7818 0.082 Uiso 1 1 calc R
C24 C -0.1753(16) 0.7015(9) 0.7791(10) 0.098(7) Uiso 1 1 d D
H24A H -0.2343 0.7136 0.8041 0.118 Uiso 1 1 calc R
H24B H -0.2074 0.6848 0.7407 0.118 Uiso 1 1 calc R
C25 C -0.1136(19) 0.7642(11) 0.7655(11) 0.122(9) Uiso 1 1 d D
H25A H -0.1637 0.8000 0.7550 0.146 Uiso 1 1 calc R
H25B H -0.0686 0.7775 0.8012 0.146 Uiso 1 1 calc R
C26 C -0.0465(18) 0.7504(11) 0.7146(10) 0.111(8) Uiso 1 1 d D
H26A H -0.0934 0.7432 0.6782 0.134 Uiso 1 1 calc R
H26B H -0.0069 0.7097 0.7231 0.134 Uiso 1 1 calc R
C27 C 0.0338(18) 0.8050(12) 0.7014(11) 0.120(9) Uiso 1 1 d D
H27A H -0.0043 0.8448 0.6879 0.144 Uiso 1 1 calc R
H27B H 0.0784 0.8154 0.7381 0.144 Uiso 1 1 calc R
C28 C 0.1022(15) 0.7804(11) 0.6529(9) 0.097(7) Uiso 1 1 d D
H28A H 0.0566 0.7756 0.6156 0.116 Uiso 1 1 calc R
H28B H 0.1278 0.7364 0.6645 0.116 Uiso 1 1 calc R
C29 C 0.1979(14) 0.8213(10) 0.6387(9) 0.086(6) Uiso 1 1 d D
H29A H 0.2451 0.8266 0.6753 0.104 Uiso 1 1 calc R
H29B H 0.1741 0.8650 0.6252 0.104 Uiso 1 1 calc R
C30 C 0.2585(13) 0.7888(9) 0.5899(8) 0.079(6) Uiso 1 1 d D
H30A H 0.2790 0.7445 0.6035 0.095 Uiso 1 1 calc R
H30B H 0.2101 0.7841 0.5537 0.095 Uiso 1 1 calc R
C31 C 0.3577(13) 0.8245(9) 0.5727(8) 0.072(5) Uiso 1 1 d D
H31A H 0.3372 0.8683 0.5577 0.087 Uiso 1 1 calc R
H31B H 0.4056 0.8302 0.6089 0.087 Uiso 1 1 calc R
C32 C 0.4171(13) 0.7899(9) 0.5253(8) 0.080(6) Uiso 1 1 d D
H32A H 0.4328 0.7451 0.5396 0.095 Uiso 1 1 calc R
H32B H 0.3695 0.7863 0.4887 0.095 Uiso 1 1 calc R
C33 C 0.5196(14) 0.8205(10) 0.5082(9) 0.086(6) Uiso 1 1 d D
H33A H 0.5705 0.8208 0.5436 0.103 Uiso 1 1 calc R
H33B H 0.5059 0.8662 0.4962 0.103 Uiso 1 1 calc R
C34 C 0.5686(15) 0.7851(10) 0.4575(9) 0.088(6) Uiso 1 1 d D
H34A H 0.5173 0.7839 0.4223 0.106 Uiso 1 1 calc R
H34B H 0.5845 0.7398 0.4698 0.106 Uiso 1 1 calc R
C35 C 0.6705(17) 0.8183(12) 0.4402(11) 0.111(8) Uiso 1 1 d D
H35A H 0.6542 0.8633 0.4269 0.134 Uiso 1 1 calc R
H35B H 0.7210 0.8206 0.4757 0.134 Uiso 1 1 calc R
C36 C 0.722(2) 0.7821(14) 0.3906(12) 0.141(10) Uiso 1 1 d D
H36A H 0.6659 0.7781 0.3577 0.169 Uiso 1 1 calc R
H36B H 0.7348 0.7375 0.4059 0.169 Uiso 1 1 calc R
C37 C 0.823(3) 0.802(3) 0.361(2) 0.24(2) Uiso 1 1 d D
C38 C 0.817(6) 0.780(4) 0.294(3) 0.20(3) Uiso 0.50 1 d PD
C38' C 0.837(6) 0.870(4) 0.376(3) 0.17(3) Uiso 0.50 1 d P
C39 C -0.3055(13) -0.1326(8) 0.8711(7) 0.058(4) Uiso 1 1 d .
H39A H -0.2480 -0.1577 0.8913 0.086 Uiso 1 1 calc R
H39B H -0.2963 -0.1320 0.8279 0.086 Uiso 1 1 calc R
H39C H -0.3738 -0.1526 0.8787 0.086 Uiso 1 1 calc R
C40 C -0.2702(18) -0.0650(12) 0.9563(9) 0.097(7) Uiso 1 1 d .
H40A H -0.3215 -0.0888 0.9792 0.146 Uiso 1 1 calc R
H40B H -0.2663 -0.0198 0.9700 0.146 Uiso 1 1 calc R
H40C H -0.2002 -0.0853 0.9625 0.146 Uiso 1 1 calc R
C41 C -0.412(3) -0.0389(19) 0.8839(17) 0.194(16) Uiso 1 1 d .
H41A H -0.4626 -0.0738 0.8728 0.291 Uiso 1 1 calc .
H41B H -0.4130 -0.0068 0.8515 0.291 Uiso 1 1 calc .
H41C H -0.4333 -0.0179 0.9207 0.291 Uiso 1 1 calc .
C42 C -0.222(2) -0.0259(14) 0.8663(13) 0.146(11) Uiso 1 1 d D
H42A H -0.2492 0.0188 0.8716 0.175 Uiso 1 1 calc R
H42B H -0.1599 -0.0296 0.8951 0.175 Uiso 1 1 calc R
C43 C -0.179(2) -0.0230(15) 0.8133(12) 0.144(11) Uiso 1 1 d D
H43A H -0.2362 -0.0053 0.7860 0.173 Uiso 1 1 calc R
H43B H -0.1716 -0.0691 0.8017 0.173 Uiso 1 1 calc R
C44 C -0.0902(19) 0.0051(12) 0.7941(11) 0.104(8) Uiso 1 1 d D
H44A H -0.1103 0.0516 0.7916 0.125 Uiso 1 1 calc R
H44B H -0.0402 0.0020 0.8298 0.125 Uiso 1 1 calc R
C45 C -0.026(3) -0.0012(19) 0.7490(15) 0.182(15) Uiso 1 1 d D
H45A H -0.0755 -0.0134 0.7148 0.218 Uiso 1 1 calc R
H45B H 0.0139 -0.0414 0.7594 0.218 Uiso 1 1 calc R
C46 C 0.048(2) 0.0372(14) 0.7226(13) 0.129(9) Uiso 1 1 d D
H46A H 0.0064 0.0726 0.7028 0.154 Uiso 1 1 calc R
H46B H 0.0892 0.0577 0.7566 0.154 Uiso 1 1 calc R
C47 C 0.123(3) 0.0211(18) 0.6827(16) 0.175(14) Uiso 1 1 d .
H47A H 0.1633 -0.0142 0.7034 0.210 Uiso 1 1 calc R
H47B H 0.0801 -0.0004 0.6497 0.210 Uiso 1 1 calc R
C48 C 0.196(2) 0.0532(13) 0.6542(12) 0.115(8) Uiso 1 1 d .
H48A H 0.2325 0.0807 0.6854 0.138 Uiso 1 1 calc R
H48B H 0.1556 0.0836 0.6272 0.138 Uiso 1 1 calc R
C49 C 0.277(2) 0.0304(15) 0.6205(14) 0.140(10) Uiso 1 1 d .
H49A H 0.2406 -0.0006 0.5922 0.168 Uiso 1 1 calc R
H49B H 0.3205 0.0035 0.6489 0.168 Uiso 1 1 calc R
C50 C 0.351(2) 0.0618(15) 0.5860(13) 0.139(10) Uiso 1 1 d .
H50A H 0.3073 0.0909 0.5593 0.166 Uiso 1 1 calc R
H50B H 0.3901 0.0908 0.6148 0.166 Uiso 1 1 calc R
C51 C 0.426(2) 0.0384(13) 0.5507(12) 0.114(8) Uiso 1 1 d .
H51A H 0.3864 0.0112 0.5207 0.137 Uiso 1 1 calc R
H51B H 0.4675 0.0075 0.5769 0.137 Uiso 1 1 calc R
C52 C 0.505(2) 0.0699(13) 0.5174(12) 0.115(8) Uiso 1 1 d .
H52A H 0.4640 0.1021 0.4925 0.139 Uiso 1 1 calc R
H52B H 0.5465 0.0957 0.5479 0.139 Uiso 1 1 calc R
C53 C 0.5793(18) 0.0470(11) 0.4805(10) 0.092(7) Uiso 1 1 d .
H53A H 0.5380 0.0213 0.4497 0.110 Uiso 1 1 calc R
H53B H 0.6206 0.0149 0.5052 0.110 Uiso 1 1 calc R
C54 C 0.655(2) 0.0794(15) 0.4487(13) 0.139(10) Uiso 1 1 d .
H54A H 0.6942 0.1060 0.4795 0.167 Uiso 1 1 calc R
H54B H 0.6127 0.1108 0.4235 0.167 Uiso 1 1 calc R
C55 C 0.7376(19) 0.0564(11) 0.4094(10) 0.095(7) Uiso 1 1 d .
H55A H 0.7710 0.0194 0.4316 0.114 Uiso 1 1 calc R
H55B H 0.6971 0.0369 0.3746 0.114 Uiso 1 1 calc R
C56 C 0.817(4) 0.086(2) 0.386(2) 0.25(2) Uiso 1 1 d .
H56A H 0.8602 0.1021 0.4211 0.300 Uiso 1 1 calc R
H56B H 0.7840 0.1251 0.3669 0.300 Uiso 1 1 calc R
C57 C 0.894(2) 0.0666(13) 0.3450(12) 0.128(9) Uiso 1 1 d .
H57A H 0.9627 0.0607 0.3668 0.191 Uiso 1 1 calc R
H57B H 0.8998 0.1002 0.3143 0.191 Uiso 1 1 calc R
H57C H 0.8717 0.0256 0.3257 0.191 Uiso 1 1 calc R
C58 C 0.2662(17) 0.1578(11) 0.9675(8) 0.110(8) Uiso 1 1 d D
C59 C 0.1042(14) 0.1389(12) 0.9041(10) 0.117(8) Uiso 1 1 d D
C60 C 0.2658(17) 0.0848(11) 0.8799(10) 0.116(9) Uiso 1 1 d D
C61 C 0.273(2) 0.1742(13) 0.8602(11) 0.215(18) Uiso 1 1 d D
C62 C 0.234(3) 0.197(2) 0.7975(14) 0.104(15) Uiso 0.50 1 d PD
C62' C 0.340(4) 0.141(3) 0.825(2) 0.15(2) Uiso 0.50 1 d PD
C63 C 0.314(4) 0.243(2) 0.769(2) 0.121(17) Uiso 0.50 1 d PD
C63' C 0.387(6) 0.098(4) 0.789(4) 0.25(4) Uiso 0.50 1 d PD
C64 C 0.426(5) 0.215(3) 0.779(3) 0.18(3) Uiso 0.50 1 d PD
C64' C 0.480(5) 0.103(3) 0.762(3) 0.14(2) Uiso 0.50 1 d PD
C65 C 0.453(3) 0.161(2) 0.7345(18) 0.183(14) Uiso 1 1 d D
C66 C 0.529(4) 0.216(2) 0.719(2) 0.29(3) Uiso 1 1 d D
C67 C 0.601(3) 0.1693(18) 0.6867(15) 0.177(14) Uiso 1 1 d D
H67A H 0.6174 0.1344 0.7163 0.212 Uiso 1 1 calc R
H67B H 0.5534 0.1492 0.6552 0.212 Uiso 1 1 calc R
C68 C 0.705(3) 0.1799(19) 0.6567(15) 0.198(15) Uiso 1 1 d D
H68A H 0.7039 0.2280 0.6571 0.238 Uiso 1 1 calc R
H68B H 0.7532 0.1684 0.6914 0.238 Uiso 1 1 calc R
C69 C 0.782(2) 0.1713(17) 0.6090(14) 0.166(12) Uiso 1 1 d D
H69A H 0.7395 0.1911 0.5749 0.199 Uiso 1 1 calc R
H69B H 0.7733 0.1240 0.6022 0.199 Uiso 1 1 calc R
C70 C 0.890(2) 0.1800(17) 0.5867(13) 0.168(13) Uiso 1 1 d D
H70A H 0.9035 0.2274 0.5882 0.201 Uiso 1 1 calc R
H70B H 0.9392 0.1608 0.6182 0.201 Uiso 1 1 calc R
C71 C 0.932(3) 0.1579(19) 0.5287(15) 0.203(16) Uiso 1 1 d D
H71A H 0.8829 0.1719 0.4950 0.244 Uiso 1 1 calc R
H71B H 0.9361 0.1099 0.5281 0.244 Uiso 1 1 calc R
C72 C 1.040(2) 0.1862(15) 0.5212(12) 0.147(11) Uiso 1 1 d D
H72A H 1.0353 0.2341 0.5184 0.176 Uiso 1 1 calc R
H72B H 1.0879 0.1752 0.5565 0.176 Uiso 1 1 calc R
C73 C 1.086(2) 0.1600(16) 0.4658(13) 0.161(12) Uiso 1 1 d D
H73A H 1.0363 0.1714 0.4315 0.193 Uiso 1 1 calc R
H73B H 1.0862 0.1120 0.4690 0.193 Uiso 1 1 calc R
C74 C 1.1947(19) 0.1810(14) 0.4506(11) 0.129(9) Uiso 1 1 d D
H74A H 1.2435 0.1702 0.4855 0.154 Uiso 1 1 calc R
H74B H 1.1935 0.2290 0.4473 0.154 Uiso 1 1 calc R
C75 C 1.244(2) 0.1551(17) 0.3956(13) 0.180(14) Uiso 1 1 d D
H75A H 1.1919 0.1615 0.3612 0.216 Uiso 1 1 calc R
H75B H 1.2533 0.1077 0.4010 0.216 Uiso 1 1 calc R
C76 C 1.348(2) 0.1829(17) 0.3785(15) 0.185(14) Uiso 1 1 d D
H76A H 1.3409 0.2298 0.3720 0.277 Uiso 1 1 calc R
H76B H 1.3695 0.1621 0.3417 0.277 Uiso 1 1 calc R
H76C H 1.4026 0.1749 0.4109 0.277 Uiso 1 1 calc R
C77 C 0.4233(18) 0.7410(11) 0.7353(10) 0.098(7) Uiso 1 1 d .
H77A H 0.3758 0.7504 0.7672 0.147 Uiso 1 1 calc R
H77B H 0.3828 0.7411 0.6965 0.147 Uiso 1 1 calc R
H77C H 0.4789 0.7742 0.7352 0.147 Uiso 1 1 calc R
C78 C 0.4722(16) 0.6765(11) 0.7455(9) 0.081(6) Uiso 1 1 d .
C79 C 0.057(2) 0.8910(16) 0.2667(13) 0.120(9) Uiso 1 1 d .
C80 C 0.086(2) 0.8293(13) 0.2721(12) 0.122(9) Uiso 1 1 d .
H80A H 0.0616 0.8053 0.2360 0.183 Uiso 1 1 calc R
H80B H 0.0546 0.8102 0.3071 0.183 Uiso 1 1 calc R
H80C H 0.1635 0.8266 0.2773 0.183 Uiso 1 1 calc R

loop_
_atom_site_aniso_label
_atom_site_aniso_U_11
_atom_site_aniso_U_22
_atom_site_aniso_U_33
_atom_site_aniso_U_23
_atom_site_aniso_U_13
_atom_site_aniso_U_12
Si1 0.0228(18) 0.0254(18) 0.051(2) 0.0033(17) -0.0030(16) 0.0012(14)
Mo1 0.0320(7) 0.0372(7) 0.0466(8) 0.0052(6) 0.0002(6) -0.0043(5)
Mo2 0.0413(7) 0.0386(7) 0.0527(8) -0.0055(6) -0.0038(6) -0.0009(6)
Mo3 0.0298(7) 0.0587(9) 0.0595(9) 0.0016(7) 0.0057(6) 0.0144(6)
Mo4 0.0225(6) 0.0271(6) 0.0753(10) 0.0123(6) -0.0019(6) 0.0026(5)
Mo5 0.0222(6) 0.0340(7) 0.1170(14) -0.0220(8) -0.0067(7) 0.0003(6)
Mo6 0.0382(7) 0.0262(6) 0.0679(9) -0.0048(6) 0.0075(7) -0.0053(6)
Mo7 0.0395(8) 0.0301(7) 0.0717(10) 0.0035(7) -0.0026(7) 0.0098(6)
Mo8 0.0298(7) 0.0347(7) 0.0749(10) -0.0049(7) -0.0140(6) 0.0065(6)
Mo9 0.0273(6) 0.0230(6) 0.0498(7) 0.0029(5) -0.0020(5) -0.0024(5)
Mo10 0.0570(8) 0.0249(6) 0.0548(8) 0.0059(6) 0.0178(7) 0.0018(6)
Mo11 0.0800(11) 0.0316(7) 0.0448(8) -0.0014(6) 0.0091(7) -0.0089(7)
Mo12 0.0506(8) 0.0438(8) 0.0750(10) 0.0113(7) 0.0280(8) 0.0182(7)
O1 0.035(5) 0.019(4) 0.045(6) -0.004(4) 0.011(4) -0.003(4)
O2 0.019(4) 0.029(5) 0.041(5) 0.001(4) 0.003(4) 0.000(4)
O3 0.017(4) 0.029(5) 0.050(6) -0.003(4) 0.002(4) 0.003(4)
O4 0.028(5) 0.036(5) 0.045(6) 0.005(4) -0.002(4) 0.001(4)
O5 0.031(5) 0.046(6) 0.051(6) 0.002(5) 0.011(5) 0.001(4)
O6 0.039(5) 0.040(5) 0.034(5) -0.001(4) -0.002(4) 0.002(4)
O7 0.036(5) 0.053(6) 0.048(6) -0.005(5) 0.008(5) 0.006(5)
O8 0.067(7) 0.048(7) 0.059(7) -0.007(5) -0.004(6) 0.003(5)
O9 0.041(6) 0.079(9) 0.076(8) -0.007(7) 0.020(6) 0.004(6)
O10 0.041(6) 0.049(7) 0.079(8) 0.009(6) 0.005(5) -0.011(5)
O11 0.027(5) 0.043(6) 0.049(6) 0.004(5) -0.004(4) -0.006(4)
O12 0.029(5) 0.034(5) 0.061(6) 0.018(5) -0.006(4) 0.003(4)
O13 0.026(5) 0.043(6) 0.087(8) 0.003(6) -0.025(5) -0.008(4)
O14 0.028(5) 0.033(5) 0.087(8) -0.002(5) -0.006(5) 0.011(4)
O15 0.031(5) 0.038(6) 0.061(6) -0.012(5) -0.006(5) 0.014(4)
O16 0.028(5) 0.041(6) 0.078(8) -0.005(5) -0.004(5) 0.005(4)
O17 0.025(5) 0.038(5) 0.052(6) -0.002(5) 0.002(4) -0.002(4)
O18 0.022(5) 0.020(4) 0.059(6) 0.016(4) -0.004(4) -0.005(4)
O19 0.027(5) 0.029(5) 0.078(7) -0.001(5) 0.000(5) 0.005(4)
O20 0.019(5) 0.029(5) 0.129(10) -0.024(6) 0.009(6) -0.002(4)
O21 0.043(6) 0.022(5) 0.058(6) -0.008(5) 0.011(5) -0.005(4)
O22 0.050(6) 0.036(6) 0.056(6) -0.008(5) -0.017(5) 0.016(5)
O23 0.029(5) 0.041(6) 0.075(8) 0.011(5) -0.005(5) 0.001(4)
O24 0.025(5) 0.042(6) 0.093(9) 0.010(6) 0.000(5) 0.001(5)
O25 0.034(6) 0.042(7) 0.161(13) -0.014(7) -0.025(7) -0.003(5)
O26 0.053(7) 0.024(5) 0.092(9) -0.007(5) 0.024(6) -0.005(5)
O27 0.057(7) 0.031(6) 0.071(8) 0.009(5) -0.016(6) 0.010(5)
O28 0.035(6) 0.057(7) 0.087(8) -0.025(6) -0.023(5) 0.004(5)
O29 0.037(5) 0.026(5) 0.046(6) -0.002(4) 0.001(4) 0.012(4)
O30 0.025(5) 0.020(5) 0.078(7) 0.006(5) -0.001(5) 0.006(4)
O31 0.035(6) 0.028(5) 0.112(10) 0.014(6) 0.028(6) 0.002(4)
O32 0.047(6) 0.035(6) 0.067(7) -0.002(5) -0.009(5) 0.010(5)
O33 0.049(6) 0.028(5) 0.083(8) 0.006(5) 0.025(6) -0.003(5)
O34 0.076(8) 0.029(5) 0.059(7) 0.018(5) 0.003(6) 0.016(5)
O35 0.063(7) 0.029(5) 0.054(6) -0.008(4) 0.020(5) 0.005(5)
O36 0.052(6) 0.027(5) 0.080(8) 0.006(5) 0.038(6) -0.004(5)
O37 0.093(9) 0.033(6) 0.045(6) 0.007(5) 0.015(6) 0.005(6)
O38 0.068(8) 0.046(7) 0.100(9) 0.006(6) 0.047(7) 0.013(6)
O39 0.090(9) 0.042(7) 0.077(8) 0.019(6) 0.019(7) 0.005(6)
O40 0.108(10) 0.039(6) 0.048(6) 0.007(5) -0.001(6) 0.016(6)

loop_
_atom_type_symbol
_atom_type_description
_atom_type_scat_dispersion_real
_atom_type_scat_dispersion_imag
_atom_type_scat_source
C C 0.0033 0.0016 'International Tables Vol C Tables 4.2.6.8 and 6.1.1.4'
H H 0.0000 0.0000 'International Tables Vol C Tables 4.2.6.8 and 6.1.1.4'
N N 0.0061 0.0033 'International Tables Vol C Tables 4.2.6.8 and 6.1.1.4'
O O 0.0106 0.0060 'International Tables Vol C Tables 4.2.6.8 and 6.1.1.4'
Si Si 0.0817 0.0704 'International Tables Vol C Tables 4.2.6.8 and 6.1.1.4'
Mo Mo -1.6832 0.6857 'International Tables Vol C Tables 4.2.6.8 and 6.1.1.4'

loop_
_geom_angle_atom_site_label_1
_geom_angle_atom_site_label_2
_geom_angle_atom_site_label_3
_geom_angle
O3 Si1 O2 111.1(5)
O3 Si1 O1 109.2(5)
O2 Si1 O1 108.7(5)
O3 Si1 O4 107.9(5)
O2 Si1 O4 109.0(5)
O1 Si1 O4 111.1(5)
O10 Mo1 O11 103.2(5)
O10 Mo1 O5 101.4(5)
O11 Mo1 O5 96.2(4)
O10 Mo1 O12 100.0(5)
O11 Mo1 O12 89.3(4)
O5 Mo1 O12 156.0(4)
O10 Mo1 O6 99.2(4)
O11 Mo1 O6 156.6(4)
O5 Mo1 O6 85.8(4)
O12 Mo1 O6 80.2(4)
O10 Mo1 O2 172.7(4)
O11 Mo1 O2 75.5(3)
O5 Mo1 O2 85.9(3)
O12 Mo1 O2 72.9(3)
O6 Mo1 O2 81.4(3)
O8 Mo2 O7 100.9(5)
O8 Mo2 O14 101.1(5)
O7 Mo2 O14 93.7(4)
O8 Mo2 O13 99.9(5)
O7 Mo2 O13 157.7(4)
O14 Mo2 O13 90.4(4)
O8 Mo2 O6 100.1(4)
O7 Mo2 O6 86.5(4)
O14 Mo2 O6 158.3(4)
O13 Mo2 O6 81.8(4)
O8 Mo2 O3 172.2(4)
O7 Mo2 O3 86.3(3)
O14 Mo2 O3 75.2(4)
O13 Mo2 O3 73.5(4)
O6 Mo2 O3 83.2(3)
O9 Mo3 O7 103.9(5)
O9 Mo3 O15 101.7(5)
O7 Mo3 O15 91.5(4)
O9 Mo3 O5 100.7(5)
O7 Mo3 O5 85.7(4)
O15 Mo3 O5 157.5(4)
O9 Mo3 O16 98.6(5)
O7 Mo3 O16 157.2(4)
O15 Mo3 O16 87.4(4)
O5 Mo3 O16 86.6(4)
O9 Mo3 O4 170.3(4)
O7 Mo3 O4 85.0(3)
O15 Mo3 O4 73.7(3)
O5 Mo3 O4 83.8(3)
O16 Mo3 O4 72.9(4)
O24 Mo4 O12 100.5(5)
O24 Mo4 O19 101.8(4)
O12 Mo4 O19 92.6(4)
O24 Mo4 O18 100.3(4)
O12 Mo4 O18 89.7(4)
O19 Mo4 O18 157.0(4)
O24 Mo4 O30 99.7(4)
O12 Mo4 O30 159.8(3)
O19 Mo4 O30 84.4(4)
O18 Mo4 O30 85.6(4)
O24 Mo4 O2 172.8(4)
O12 Mo4 O2 75.9(3)
O19 Mo4 O2 84.7(3)
O18 Mo4 O2 73.7(3)
O30 Mo4 O2 83.9(3)
O25 Mo5 O20 100.6(5)
O25 Mo5 O31 100.9(6)
O20 Mo5 O31 92.6(5)
O25 Mo5 O13 99.6(6)
O20 Mo5 O13 91.9(5)
O31 Mo5 O13 157.9(4)
O25 Mo5 O19 100.7(5)
O20 Mo5 O19 158.7(4)
O31 Mo5 O19 83.3(4)
O13 Mo5 O19 84.7(4)
O25 Mo5 O3 172.5(5)
O20 Mo5 O3 75.8(3)
O31 Mo5 O3 86.0(4)
O13 Mo5 O3 74.2(3)
O19 Mo5 O3 83.1(3)
O26 Mo6 O21 102.6(5)
O26 Mo6 O33 102.1(5)
O21 Mo6 O33 85.3(4)
O26 Mo6 O14 98.6(5)
O21 Mo6 O14 91.5(4)
O33 Mo6 O14 159.2(4)
O26 Mo6 O20 99.3(5)
O21 Mo6 O20 158.0(4)
O33 Mo6 O20 88.3(5)
O14 Mo6 O20 87.1(4)
O26 Mo6 O3 169.9(5)
O21 Mo6 O3 84.6(3)
O33 Mo6 O3 85.3(4)
O14 Mo6 O3 74.0(4)
O20 Mo6 O3 73.9(3)
O27 Mo7 O21 102.0(5)
O27 Mo7 O15 102.1(5)
O21 Mo7 O15 94.5(4)
O27 Mo7 O22 98.5(5)
O21 Mo7 O22 156.9(4)
O15 Mo7 O22 91.3(4)
O27 Mo7 O34 97.8(5)
O21 Mo7 O34 86.0(4)
O15 Mo7 O34 159.5(4)
O22 Mo7 O34 80.9(4)
O27 Mo7 O4 171.5(4)
O21 Mo7 O4 86.4(4)
O15 Mo7 O4 75.9(4)
O22 Mo7 O4 73.4(3)
O34 Mo7 O4 83.7(3)
O28 Mo8 O16 102.6(5)
O28 Mo8 O17 101.2(5)
O16 Mo8 O17 93.7(4)
O28 Mo8 O22 99.5(5)
O16 Mo8 O22 94.0(4)
O17 Mo8 O22 155.7(4)
O28 Mo8 O32 98.0(5)
O16 Mo8 O32 159.4(4)
O17 Mo8 O32 81.7(4)
O22 Mo8 O32 83.0(4)
O28 Mo8 O4 172.6(4)
O16 Mo8 O4 75.9(4)
O17 Mo8 O4 86.1(3)
O22 Mo8 O4 73.6(3)
O32 Mo8 O4 83.7(4)
O23 Mo9 O29 101.1(5)
O23 Mo9 O17 102.8(4)
O29 Mo9 O17 87.9(4)
O23 Mo9 O18 99.0(4)
O29 Mo9 O18 91.6(4)
O17 Mo9 O18 157.8(4)
O23 Mo9 O11 98.6(5)
O29 Mo9 O11 160.3(4)
O17 Mo9 O11 87.3(4)
O18 Mo9 O11 85.8(4)
O23 Mo9 O2 169.7(4)
O29 Mo9 O2 86.8(3)
O17 Mo9 O2 83.9(3)
O18 Mo9 O2 74.0(3)
O11 Mo9 O2 73.7(3)
O39 Mo10 O36 102.2(5)
O39 Mo10 O33 101.2(5)
O36 Mo10 O33 94.5(5)
O39 Mo10 O37 100.3(5)
O36 Mo10 O37 89.4(5)
O33 Mo10 O37 156.8(4)
O39 Mo10 O34 100.9(5)
O36 Mo10 O34 156.4(4)
O33 Mo10 O34 85.6(4)
O37 Mo10 O34 81.9(4)
O39 Mo10 O1 173.1(5)
O36 Mo10 O1 75.4(3)
O33 Mo10 O1 85.6(4)
O37 Mo10 O1 73.3(4)
O34 Mo10 O1 81.1(3)
O40 Mo11 O37 101.2(5)
O40 Mo11 O32 103.7(5)
O37 Mo11 O32 93.0(5)
O40 Mo11 O35 97.6(5)
O37 Mo11 O35 88.4(5)
O32 Mo11 O35 157.9(4)
O40 Mo11 O29 99.6(4)
O37 Mo11 O29 158.7(4)
O32 Mo11 O29 86.5(4)
O35 Mo11 O29 84.3(4)
O40 Mo11 O1 170.0(5)
O37 Mo11 O1 74.8(4)
O32 Mo11 O1 85.7(4)
O35 Mo11 O1 73.3(3)
O29 Mo11 O1 83.9(3)
O38 Mo12 O30 104.0(5)
O38 Mo12 O35 99.9(5)
O30 Mo12 O35 94.2(4)
O38 Mo12 O31 101.5(5)
O30 Mo12 O31 87.2(4)
O35 Mo12 O31 157.6(4)
O38 Mo12 O36 96.0(5)
O30 Mo12 O36 159.8(4)
O35 Mo12 O36 85.7(4)
O31 Mo12 O36 85.5(4)
O38 Mo12 O1 167.3(5)
O30 Mo12 O1 88.0(3)
O35 Mo12 O1 74.7(4)
O31 Mo12 O1 83.0(3)
O36 Mo12 O1 72.4(3)
Si1 O1 Mo12 123.6(5)
Si1 O1 Mo11 124.5(4)
Mo12 O1 Mo11 90.9(3)
Si1 O1 Mo10 126.2(4)
Mo12 O1 Mo10 91.3(3)
Mo11 O1 Mo10 89.9(3)
Si1 O2 Mo9 124.4(5)
Si1 O2 Mo4 125.1(4)
Mo9 O2 Mo4 91.4(3)
Si1 O2 Mo1 125.0(5)
Mo9 O2 Mo1 90.2(3)
Mo4 O2 Mo1 90.2(3)
Si1 O3 Mo5 123.9(4)
Si1 O3 Mo2 125.8(5)
Mo5 O3 Mo2 92.0(3)
Si1 O3 Mo6 124.7(5)
Mo5 O3 Mo6 90.0(3)
Mo2 O3 Mo6 89.9(3)
Si1 O4 Mo7 125.1(5)
Si1 O4 Mo8 124.2(5)
Mo7 O4 Mo8 92.2(3)
Si1 O4 Mo3 125.1(5)
Mo7 O4 Mo3 89.8(3)
Mo8 O4 Mo3 89.9(3)
Mo1 O5 Mo3 155.5(5)
Mo2 O6 Mo1 143.9(5)
Mo2 O7 Mo3 153.3(6)
Mo1 O11 Mo9 120.6(5)
Mo4 O12 Mo1 120.8(4)
Mo5 O13 Mo2 119.5(5)
Mo2 O14 Mo6 120.9(5)
Mo7 O15 Mo3 120.5(4)
Mo8 O16 Mo3 121.3(5)
Mo9 O17 Mo8 153.9(5)
Mo9 O18 Mo4 120.9(4)
Mo4 O19 Mo5 153.7(6)
Mo5 O20 Mo6 120.3(5)
Mo7 O21 Mo6 154.2(5)
Mo8 O22 Mo7 119.6(5)
Mo9 O29 Mo11 148.2(5)
Mo12 O30 Mo4 150.5(5)
Mo5 O31 Mo12 151.7(5)
Mo11 O32 Mo8 151.8(6)
Mo10 O33 Mo6 154.1(5)
Mo7 O34 Mo10 144.6(6)
Mo12 O35 Mo11 121.1(5)
Mo10 O36 Mo12 120.8(4)
Mo11 O37 Mo10 122.0(6)
C1 N1 C3 106.6(12)
C1 N1 C2 106.4(12)
C3 N1 C2 112.7(13)
C1 N1 C4 103.1(13)
C3 N1 C4 110.7(13)
C2 N1 C4 116.3(14)
C21 N2 C20 110.9(14)
C21 N2 C23 109.6(14)
C20 N2 C23 111.3(13)
C21 N2 C22 107.8(14)
C20 N2 C22 108.1(14)
C23 N2 C22 108.9(13)
C40 N3 C39 111.3(15)
C40 N3 C42 102.9(17)
C39 N3 C42 112.7(16)
C40 N3 C41 110.3(19)
C39 N3 C41 107.8(19)
C42 N3 C41 112(2)
C60 N4 C59 114.1(14)
C60 N4 C61 81.3(10)
C59 N4 C61 117.9(15)
C60 N4 C58 116.0(14)
C59 N4 C58 113.6(13)
C61 N4 C58 110.2(15)
N1 C1 H1A 109.5
N1 C1 H1B 109.5
H1A C1 H1B 109.5
N1 C1 H1C 109.5
H1A C1 H1C 109.5
H1B C1 H1C 109.5
N1 C2 H2A 109.5
N1 C2 H2B 109.5
H2A C2 H2B 109.5
N1 C2 H2C 109.5
H2A C2 H2C 109.5
H2B C2 H2C 109.5
N1 C3 H3A 109.5
N1 C3 H3B 109.5
H3A C3 H3B 109.5
N1 C3 H3C 109.5
H3A C3 H3C 109.5
H3B C3 H3C 109.5
C5 C4 N1 117(2)
C5 C4 H4A 107.9
N1 C4 H4A 107.9
C5 C4 H4B 107.9
N1 C4 H4B 107.9
H4A C4 H4B 107.2
C4 C5 C6 111(2)
C4 C5 H5A 109.4
C6 C5 H5A 109.3
C4 C5 H5B 109.3
C6 C5 H5B 109.3
H5A C5 H5B 108.0
C7 C6 C5 127(2)
C7 C6 H6A 105.6
C5 C6 H6A 105.6
C7 C6 H6B 105.6
C5 C6 H6B 105.7
H6A C6 H6B 106.1
C6 C7 C8 113.5(19)
C6 C7 H7A 108.9
C8 C7 H7A 108.9
C6 C7 H7B 108.9
C8 C7 H7B 108.9
H7A C7 H7B 107.7
C9 C8 C7 114.7(17)
C9 C8 H8A 108.6
C7 C8 H8A 108.6
C9 C8 H8B 108.6
C7 C8 H8B 108.6
H8A C8 H8B 107.6
C8 C9 C10 114.5(18)
C8 C9 H9A 108.6
C10 C9 H9A 108.6
C8 C9 H9B 108.6
C10 C9 H9B 108.6
H9A C9 H9B 107.6
C11 C10 C9 115.1(17)
C11 C10 H10A 108.5
C9 C10 H10A 108.5
C11 C10 H10B 108.5
C9 C10 H10B 108.5
H10A C10 H10B 107.5
C10 C11 C12 113.9(19)
C10 C11 H11A 108.8
C12 C11 H11A 108.8
C10 C11 H11B 108.8
C12 C11 H11B 108.8
H11A C11 H11B 107.7
C13 C12 C11 117.2(19)
C13 C12 H12A 108.0
C11 C12 H12A 108.0
C13 C12 H12B 108.0
C11 C12 H12B 108.0
H12A C12 H12B 107.2
C12 C13 C14 116.1(19)
C12 C13 H13A 108.3
C14 C13 H13A 108.3
C12 C13 H13B 108.3
C14 C13 H13B 108.3
H13A C13 H13B 107.4
C15 C14 C13 117.0(19)
C15 C14 H14A 108.1
C13 C14 H14A 108.1
C15 C14 H14B 108.1
C13 C14 H14B 108.1
H14A C14 H14B 107.3
C14 C15 C16 118.5(19)
C14 C15 H15A 107.7
C16 C15 H15A 107.7
C14 C15 H15B 107.7
C16 C15 H15B 107.7
H15A C15 H15B 107.1
C17 C16 C15 120.1(19)
C17 C16 H16A 107.3
C15 C16 H16A 107.3
C17 C16 H16B 107.3
C15 C16 H16B 107.3
H16A C16 H16B 106.9
C18 C17 C16 117(2)
C18 C17 H17A 108.1
C16 C17 H17A 108.1
C18 C17 H17B 108.1
C16 C17 H17B 108.1
H17A C17 H17B 107.3
C17 C18 C19 116(2)
C17 C18 H18A 108.3
C19 C18 H18A 108.3
C17 C18 H18B 108.3
C19 C18 H18B 108.3
H18A C18 H18B 107.4
C18 C19 H19A 109.5
C18 C19 H19B 109.5
H19A C19 H19B 109.5
C18 C19 H19C 109.5
H19A C19 H19C 109.5
H19B C19 H19C 109.5
N2 C20 H20A 109.5
N2 C20 H20B 109.5
H20A C20 H20B 109.5
N2 C20 H20C 109.5
H20A C20 H20C 109.5
H20B C20 H20C 109.5
N2 C21 H21A 109.5
N2 C21 H21B 109.5
H21A C21 H21B 109.5
N2 C21 H21C 109.5
H21A C21 H21C 109.5
H21B C21 H21C 109.5
N2 C22 H22A 109.5
N2 C22 H22B 109.5
H22A C22 H22B 109.5
N2 C22 H22C 109.5
H22A C22 H22C 109.5
H22B C22 H22C 109.5
C24 C23 N2 118.5(14)
C24 C23 H23A 107.7
N2 C23 H23A 107.7
C24 C23 H23B 107.7
N2 C23 H23B 107.7
H23A C23 H23B 107.1
C23 C24 C25 118.0(18)
C23 C24 H24A 107.8
C25 C24 H24A 107.8
C23 C24 H24B 107.8
C25 C24 H24B 107.8
H24A C24 H24B 107.1
C26 C25 C24 107.9(19)
C26 C25 H25A 110.1
C24 C25 H25A 110.1
C26 C25 H25B 110.1
C24 C25 H25B 110.1
H25A C25 H25B 108.4
C25 C26 C27 114.6(19)
C25 C26 H26A 108.6
C27 C26 H26A 108.6
C25 C26 H26B 108.6
C27 C26 H26B 108.6
H26A C26 H26B 107.6
C28 C27 C26 107.6(18)
C28 C27 H27A 110.2
C26 C27 H27A 110.2
C28 C27 H27B 110.2
C26 C27 H27B 110.2
H27A C27 H27B 108.5
C27 C28 C29 117.2(18)
C27 C28 H28A 108.0
C29 C28 H28A 108.0
C27 C28 H28B 108.0
C29 C28 H28B 108.0
H28A C28 H28B 107.2
C28 C29 C30 110.1(16)
C28 C29 H29A 109.6
C30 C29 H29A 109.6
C28 C29 H29B 109.6
C30 C29 H29B 109.6
H29A C29 H29B 108.2
C31 C30 C29 115.1(15)
C31 C30 H30A 108.5
C29 C30 H30A 108.5
C31 C30 H30B 108.5
C29 C30 H30B 108.5
H30A C30 H30B 107.5
C32 C31 C30 113.6(15)
C32 C31 H31A 108.8
C30 C31 H31A 108.8
C32 C31 H31B 108.9
C30 C31 H31B 108.8
H31A C31 H31B 107.7
C33 C32 C31 116.7(15)
C33 C32 H32A 108.1
C31 C32 H32A 108.1
C33 C32 H32B 108.1
C31 C32 H32B 108.1
H32A C32 H32B 107.3
C32 C33 C34 112.6(16)
C32 C33 H33A 109.1
C34 C33 H33A 109.1
C32 C33 H33B 109.1
C34 C33 H33B 109.1
H33A C33 H33B 107.8
C33 C34 C35 111.4(17)
C33 C34 H34A 109.4
C35 C34 H34A 109.3
C33 C34 H34B 109.3
C35 C34 H34B 109.4
H34A C34 H34B 108.0
C36 C35 C34 112(2)
C36 C35 H35A 109.3
C34 C35 H35A 109.3
C36 C35 H35B 109.3
C34 C35 H35B 109.3
H35A C35 H35B 107.9
C35 C36 C37 126(3)
C35 C36 H36A 105.8
C37 C36 H36A 105.8
C35 C36 H36B 105.8
C37 C36 H36B 105.7
H36A C36 H36B 106.2
C38' C37 C36 105(4)
C38' C37 C38 120(6)
C36 C37 C38 110(4)
N3 C39 H39A 109.5
N3 C39 H39B 109.5
H39A C39 H39B 109.5
N3 C39 H39C 109.5
H39A C39 H39C 109.5
H39B C39 H39C 109.5
N3 C40 H40A 109.5
N3 C40 H40B 109.5
H40A C40 H40B 109.5
N3 C40 H40C 109.5
H40A C40 H40C 109.5
H40B C40 H40C 109.5
N3 C41 H41A 109.5
N3 C41 H41B 109.4
H41A C41 H41B 109.4
N3 C41 H41C 109.5
H41A C41 H41C 109.6
H41B C41 H41C 109.5
C43 C42 N3 136(3)
C43 C42 H42A 103.1
N3 C42 H42A 103.1
C43 C42 H42B 103.1
N3 C42 H42B 103.1
H42A C42 H42B 105.1
C42 C43 C44 134(3)
C42 C43 H43A 103.7
C44 C43 H43A 103.8
C42 C43 H43B 103.8
C44 C43 H43B 103.8
H43A C43 H43B 105.4
C45 C44 C43 138(3)
C45 C44 H44A 102.6
C43 C44 H44A 102.5
C45 C44 H44B 102.5
C43 C44 H44B 102.5
H44A C44 H44B 104.9
C44 C45 C46 136(4)
C44 C45 H45A 103.1
C46 C45 H45A 103.0
C44 C45 H45B 103.2
C46 C45 H45B 103.2
H45A C45 H45B 105.1
C47 C46 C45 130(3)
C47 C46 H46A 104.7
C45 C46 H46A 104.8
C47 C46 H46B 104.6
C45 C46 H46B 104.7
H46A C46 H46B 105.7
C48 C47 C46 136(3)
C48 C47 H47A 103.3
C46 C47 H47A 103.3
C48 C47 H47B 103.2
C46 C47 H47B 103.2
H47A C47 H47B 105.2
C47 C48 C49 130(3)
C47 C48 H48A 104.6
C49 C48 H48A 104.7
C47 C48 H48B 104.7
C49 C48 H48B 104.7
H48A C48 H48B 105.7
C48 C49 C50 133(3)
C48 C49 H49A 104.0
C50 C49 H49A 104.0
C48 C49 H49B 104.0
C50 C49 H49B 104.0
H49A C49 H49B 105.5
C51 C50 C49 132(3)
C51 C50 H50A 104.2
C49 C50 H50A 104.2
C51 C50 H50B 104.2
C49 C50 H50B 104.2
H50A C50 H50B 105.5
C50 C51 C52 132(3)
C50 C51 H51A 104.1
C52 C51 H51A 104.2
C50 C51 H51B 104.2
C52 C51 H51B 104.2
H51A C51 H51B 105.5
C53 C52 C51 133(3)
C53 C52 H52A 104.0
C51 C52 H52A 104.0
C53 C52 H52B 104.1
C51 C52 H52B 104.0
H52A C52 H52B 105.5
C52 C53 C54 131(3)
C52 C53 H53A 104.5
C54 C53 H53A 104.5
C52 C53 H53B 104.5
C54 C53 H53B 104.5
H53A C53 H53B 105.6
C53 C54 C55 133(3)
C53 C54 H54A 104.1
C55 C54 H54A 104.1
C53 C54 H54B 104.1
C55 C54 H54B 104.1
H54A C54 H54B 105.5
C56 C55 C54 132(3)
C56 C55 H55A 104.1
C54 C55 H55A 104.1
C56 C55 H55B 104.3
C54 C55 H55B 104.1
H55A C55 H55B 105.5
C55 C56 C57 134(4)
C55 C56 H56A 103.8
C57 C56 H56A 103.8
C55 C56 H56B 103.6
C57 C56 H56B 103.7
H56A C56 H56B 105.3
C56 C57 H57A 109.4
C56 C57 H57B 109.5
H57A C57 H57B 109.5
C56 C57 H57C 109.6
H57A C57 H57C 109.5
H57B C57 H57C 109.5
C62' C61 N4 120(3)
C62' C61 C62 79(3)
N4 C61 C62 132(3)
C61 C62 C63 113(3)
C63' C62' C61 166(7)
C64 C63 C62 110(5)
C64' C63' C62' 129(8)
C63 C64 C65 114(5)
C63' C64' C65 93(6)
C64' C65 C64 114(5)
C64' C65 C66 126(4)
C64 C65 C66 77(4)
C67 C66 C65 92(3)
C68 C67 C66 132(3)
C68 C67 H67A 104.3
C66 C67 H67A 104.4
C68 C67 H67B 104.3
C66 C67 H67B 104.3
H67A C67 H67B 105.6
C69 C68 C67 156(4)
C69 C68 H68A 97.5
C67 C68 H68A 97.5
C69 C68 H68B 97.5
C67 C68 H68B 97.5
H68A C68 H68B 103.6
C68 C69 C70 150(3)
C68 C69 H69A 99.0
C70 C69 H69A 99.1
C68 C69 H69B 99.0
C70 C69 H69B 99.0
H69A C69 H69B 104.0
C71 C70 C69 129(3)
C71 C70 H70A 105.1
C69 C70 H70A 105.1
C71 C70 H70B 105.1
C69 C70 H70B 105.1
H70A C70 H70B 105.9
C70 C71 C72 110(3)
C70 C71 H71A 109.6
C72 C71 H71A 109.6
C70 C71 H71B 109.5
C72 C71 H71B 109.6
H71A C71 H71B 108.1
C73 C72 C71 110(2)
C73 C72 H72A 109.6
C71 C72 H72A 109.5
C73 C72 H72B 109.6
C71 C72 H72B 109.5
H72A C72 H72B 108.1
C72 C73 C74 119(3)
C72 C73 H73A 107.6
C74 C73 H73A 107.6
C72 C73 H73B 107.5
C74 C73 H73B 107.5
H73A C73 H73B 107.0
C73 C74 C75 121(2)
C73 C74 H74A 107.2
C75 C74 H74A 107.1
C73 C74 H74B 107.1
C75 C74 H74B 107.1
H74A C74 H74B 106.8
C74 C75 C76 119(3)
C74 C75 H75A 107.6
C76 C75 H75A 107.6
C74 C75 H75B 107.6
C76 C75 H75B 107.6
H75A C75 H75B 107.1
C75 C76 H76A 109.4
C75 C76 H76B 109.5
H76A C76 H76B 109.5
C75 C76 H76C 109.5
H76A C76 H76C 109.5
H76B C76 H76C 109.5
C78 C77 H77A 109.5
C78 C77 H77B 109.5
H77A C77 H77B 109.5
C78 C77 H77C 109.5
H77A C77 H77C 109.5
H77B C77 H77C 109.5
N5 C78 C77 178(2)
N6 C79 C80 175(4)
C79 C80 H80A 109.5
C79 C80 H80B 109.5
H80A C80 H80B 109.5
C79 C80 H80C 109.4
H80A C80 H80C 109.5
H80B C80 H80C 109.5

loop_
_geom_bond_atom_site_label_1
_geom_bond_atom_site_label_2
_geom_bond_distance
Si1 O3 1.622(9)
Si1 O2 1.634(9)
Si1 O1 1.631(10)
Si1 O4 1.640(9)
Mo1 O10 1.649(11)
Mo1 O11 1.841(9)
Mo1 O5 1.844(9)
Mo1 O12 1.983(9)
Mo1 O6 2.075(9)
Mo1 O2 2.377(8)
Mo2 O8 1.684(11)
Mo2 O7 1.876(9)
Mo2 O14 1.878(10)
Mo2 O13 1.973(9)
Mo2 O6 2.049(9)
Mo2 O3 2.340(9)
Mo3 O9 1.663(10)
Mo3 O7 1.917(10)
Mo3 O15 1.927(10)
Mo3 O5 1.939(9)
Mo3 O16 1.977(10)
Mo3 O4 2.365(9)
Mo4 O24 1.678(10)
Mo4 O12 1.859(9)
Mo4 O19 1.876(9)
Mo4 O18 1.931(8)
Mo4 O30 1.960(10)
Mo4 O2 2.342(8)
Mo5 O25 1.680(10)
Mo5 O20 1.870(10)
Mo5 O31 1.888(12)
Mo5 O13 1.925(12)
Mo5 O19 1.983(9)
Mo5 O3 2.342(8)
Mo6 O26 1.668(9)
Mo6 O21 1.924(9)
Mo6 O33 1.930(11)
Mo6 O14 1.932(11)
Mo6 O20 1.959(9)
Mo6 O3 2.354(8)
Mo7 O27 1.659(9)
Mo7 O21 1.854(9)
Mo7 O15 1.877(10)
Mo7 O22 1.963(10)
Mo7 O34 2.040(11)
Mo7 O4 2.312(9)
Mo8 O28 1.682(9)
Mo8 O16 1.835(11)
Mo8 O17 1.911(9)
Mo8 O22 1.914(10)
Mo8 O32 2.037(10)
Mo8 O4 2.340(9)
Mo9 O23 1.658(10)
Mo9 O29 1.852(9)
Mo9 O17 1.899(9)
Mo9 O18 1.919(8)
Mo9 O11 2.003(9)
Mo9 O2 2.338(8)
Mo10 O39 1.702(11)
Mo10 O36 1.837(10)
Mo10 O33 1.870(11)
Mo10 O37 1.945(11)
Mo10 O34 2.064(11)
Mo10 O1 2.360(8)
Mo11 O40 1.652(11)
Mo11 O37 1.862(10)
Mo11 O32 1.867(10)
Mo11 O35 1.959(10)
Mo11 O29 1.977(9)
Mo11 O1 2.354(9)
Mo12 O38 1.648(10)
Mo12 O30 1.840(9)
Mo12 O35 1.889(11)
Mo12 O31 1.930(12)
Mo12 O36 2.033(10)
Mo12 O1 2.347(8)
N1 C1 1.470(19)
N1 C3 1.486(19)
N1 C2 1.49(2)
N1 C4 1.527(16)
N2 C21 1.47(2)
N2 C20 1.50(2)
N2 C23 1.516(15)
N2 C22 1.53(2)
N3 C40 1.43(2)
N3 C39 1.447(19)
N3 C42 1.484(18)
N3 C41 1.50(4)
N4 C60 1.43(2)
N4 C59 1.448(19)
N4 C61 1.482(16)
N4 C58 1.48(2)
N5 C78 1.16(2)
N6 C79 1.16(3)
C1 H1A 0.9800
C1 H1B 0.9800
C1 H1C 0.9800
C2 H2A 0.9800
C2 H2B 0.9800
C2 H2C 0.9800
C3 H3A 0.9800
C3 H3B 0.9800
C3 H3C 0.9800
C4 C5 1.36(3)
C4 H4A 0.9900
C4 H4B 0.9900
C5 C6 1.64(3)
C5 H5A 0.9900
C5 H5B 0.9900
C6 C7 1.41(3)
C6 H6A 0.9900
C6 H6B 0.9900
C7 C8 1.58(3)
C7 H7A 0.9900
C7 H7B 0.9900
C8 C9 1.52(3)
C8 H8A 0.9900
C8 H8B 0.9900
C9 C10 1.59(3)
C9 H9A 0.9900
C9 H9B 0.9900
C10 C11 1.48(3)
C10 H10A 0.9900
C10 H10B 0.9900
C11 C12 1.49(3)
C11 H11A 0.9900
C11 H11B 0.9900
C12 C13 1.47(3)
C12 H12A 0.9900
C12 H12B 0.9900
C13 C14 1.51(3)
C13 H13A 0.9900
C13 H13B 0.9900
C14 C15 1.45(3)
C14 H14A 0.9900
C14 H14B 0.9900
C15 C16 1.54(3)
C15 H15A 0.9900
C15 H15B 0.9900
C16 C17 1.48(3)
C16 H16A 0.9900
C16 H16B 0.9900
C17 C18 1.46(3)
C17 H17A 0.9900
C17 H17B 0.9900
C18 C19 1.50(3)
C18 H18A 0.9900
C18 H18B 0.9900
C19 H19A 0.9800
C19 H19B 0.9800
C19 H19C 0.9800
C20 H20A 0.9800
C20 H20B 0.9800
C20 H20C 0.9800
C21 H21A 0.9800
C21 H21B 0.9800
C21 H21C 0.9800
C22 H22A 0.9800
C22 H22B 0.9800
C22 H22C 0.9800
C23 C24 1.498(15)
C23 H23A 0.9900
C23 H23B 0.9900
C24 C25 1.547(16)
C24 H24A 0.9900
C24 H24B 0.9900
C25 C26 1.487(16)
C25 H25A 0.9900
C25 H25B 0.9900
C26 C27 1.553(16)
C26 H26A 0.9900
C26 H26B 0.9900
C27 C28 1.514(15)
C27 H27A 0.9900
C27 H27B 0.9900
C28 C29 1.523(15)
C28 H28A 0.9900
C28 H28B 0.9900
C29 C30 1.526(15)
C29 H29A 0.9900
C29 H29B 0.9900
C30 C31 1.522(15)
C30 H30A 0.9900
C30 H30B 0.9900
C31 C32 1.513(14)
C31 H31A 0.9900
C31 H31B 0.9900
C32 C33 1.509(15)
C32 H32A 0.9900
C32 H32B 0.9900
C33 C34 1.511(15)
C33 H33A 0.9900
C33 H33B 0.9900
C34 C35 1.527(15)
C34 H34A 0.9900
C34 H34B 0.9900
C35 C36 1.513(16)
C35 H35A 0.9900
C35 H35B 0.9900
C36 C37 1.534(17)
C36 H36A 0.9900
C36 H36B 0.9900
C37 C38' 1.45(8)
C37 C38 1.544(18)
C39 H39A 0.9800
C39 H39B 0.9800
C39 H39C 0.9800
C40 H40A 0.9800
C40 H40B 0.9800
C40 H40C 0.9800
C41 H41A 0.9797
C41 H41B 0.9812
C41 H41C 0.9788
C42 C43 1.338(19)
C42 H42A 0.9900
C42 H42B 0.9900
C43 C44 1.352(19)
C43 H43A 0.9900
C43 H43B 0.9900
C44 C45 1.34(2)
C44 H44A 0.9900
C44 H44B 0.9900
C45 C46 1.39(3)
C45 H45A 0.9900
C45 H45B 0.9900
C46 C47 1.37(4)
C46 H46A 0.9900
C46 H46B 0.9900
C47 C48 1.33(4)
C47 H47A 0.9900
C47 H47B 0.9900
C48 C49 1.38(3)
C48 H48A 0.9900
C48 H48B 0.9900
C49 C50 1.40(3)
C49 H49A 0.9900
C49 H49B 0.9900
C50 C51 1.36(3)
C50 H50A 0.9900
C50 H50B 0.9900
C51 C52 1.43(3)
C51 H51A 0.9900
C51 H51B 0.9900
C52 C53 1.37(3)
C52 H52A 0.9900
C52 H52B 0.9900
C53 C54 1.39(3)
C53 H53A 0.9900
C53 H53B 0.9900
C54 C55 1.49(3)
C54 H54A 0.9900
C54 H54B 0.9900
C55 C56 1.31(5)
C55 H55A 0.9900
C55 H55B 0.9900
C56 C57 1.43(4)
C56 H56A 0.9900
C56 H56B 0.9900
C57 H57A 0.9800
C57 H57B 0.9800
C57 H57C 0.9800
C61 C62' 1.37(2)
C61 C62 1.532(18)
C62 C63 1.543(18)
C62' C63' 1.37(2)
C63 C64 1.534(19)
C63' C64' 1.36(2)
C64 C65 1.543(19)
C64' C65 1.39(4)
C65 C66 1.546(18)
C66 C67 1.529(18)
C67 C68 1.521(17)
C67 H67A 0.9900
C67 H67B 0.9900
C68 C69 1.497(17)
C68 H68A 0.9900
C68 H68B 0.9900
C69 C70 1.501(17)
C69 H69A 0.9900
C69 H69B 0.9900
C70 C71 1.498(17)
C70 H70A 0.9900
C70 H70B 0.9900
C71 C72 1.507(17)
C71 H71A 0.9900
C71 H71B 0.9900
C72 C73 1.494(17)
C72 H72A 0.9900
C72 H72B 0.9900
C73 C74 1.500(17)
C73 H73A 0.9900
C73 H73B 0.9900
C74 C75 1.507(17)
C74 H74A 0.9900
C74 H74B 0.9900
C75 C76 1.509(14)
C75 H75A 0.9900
C75 H75B 0.9900
C76 H76A 0.9800
C76 H76B 0.9800
C76 H76C 0.9800
C77 C78 1.48(3)
C77 H77A 0.9800
C77 H77B 0.9800
C77 H77C 0.9800
C79 C80 1.33(3)
C80 H80A 0.9800
C80 H80B 0.9800
C80 H80C 0.9800
